data_7708355
loop_
_publ_author_name
'Kelly, John A.'
'Gram\"uller, Johannes'
'Gschwind, Ruth M.'
'Wolf, Robert'

_publ_section_title
;
 Low-oxidation state cobalt--magnesium complexes: ion-pairing and
 reactivity
;
_journal_name_full 'Dalton Transactions'
_journal_paper_doi 10.1039/D1DT02621F
_journal_year 2021
_chemical_formula_moiety 'C16 H24 Co, C46 H63 Mg N8'
_chemical_formula_sum 'C62 H87 Co Mg N8'
_chemical_formula_weight 1027.63
_space_group_crystal_system triclinic
_space_group_IT_number 2
_space_group_name_Hall '-P 1'
_space_group_name_H-M_alt 'P -1'
_atom_sites_solution_hydrogens geom
_atom_sites_solution_primary dual
_audit_creation_date 2021-01-08
_audit_creation_method
;
Olex2 1.3
(compiled 2020.11.12 svn.r5f609507 for OlexSys, GUI svn.r6226)
;
_audit_update_record
;
2021-01-08 deposited with the CCDC.	2021-08-10 downloaded from the CCDC.
;
_cell_angle_alpha 103.677(3)
_cell_angle_beta 104.369(3)
_cell_angle_gamma 94.547(3)
_cell_formula_units_Z 2
_cell_length_a 10.8784(4)
_cell_length_b 16.6782(6)
_cell_length_c 16.6923(7)
_cell_measurement_reflns_used 21309
_cell_measurement_temperature 123.00(10)
_cell_measurement_theta_max 73.8310
_cell_measurement_theta_min 4.2360
_cell_volume 2819.8(2)
_computing_cell_refinement 'CrysAlisPro 1.171.40.14a (Rigaku OD, 2018)'
_computing_data_collection 'CrysAlisPro 1.171.40.14a (Rigaku OD, 2018)'
_computing_data_reduction 'CrysAlisPro 1.171.40.14a (Rigaku OD, 2018)'
_computing_molecular_graphics 'Olex2 1.3 (Dolomanov et al., 2009)'
_computing_publication_material 'Olex2 1.3 (Dolomanov et al., 2009)'
_computing_structure_refinement 'SHELXL 2016/6 (Sheldrick, 2015)'
_computing_structure_solution 'ShelXT (Sheldrick, 2015)'
_diffrn_ambient_environment N~2~
_diffrn_ambient_temperature 123.00(10)
_diffrn_detector 'CCD plate'
_diffrn_detector_area_resol_mean 5.1773
_diffrn_detector_type Atlas
_diffrn_measured_fraction_theta_full 1.000
_diffrn_measured_fraction_theta_max 0.986
_diffrn_measurement_details
;
List of Runs (angles in degrees, time in seconds):

  # Type    Start    End  Width  t~exp~   \w     \q     \k     \f   Frames
#--------------------------------------------------------------------------
  1  \w    -98.00  -2.00   1.00    4.58    --  -42.29 125.00 -60.00   96
  2  \w     14.00 114.00   1.00    4.58    --   42.29  57.00-120.00  100
  3  \w    -30.00  70.00   1.00    4.58    --   42.29 -57.00  90.00  100
  4  \w    -32.00  67.00   1.00    4.58    --   42.29 -37.00 -60.00   99
  5  \w     24.00 109.00   1.00   18.33    --  106.40 -94.00   0.00   85
  6  \w     33.00  77.00   1.00   18.33    --  106.40 -45.00  90.00   44
  7  \w     30.00  69.00   1.00   18.33    --  106.40 -30.00   0.00   39
  8  \w     33.00 121.00   1.00   18.33    --  106.40-125.00-120.00   88
  9  \w     30.00  69.00   1.00   18.33    --  106.40 -30.00  30.00   39
 10  \w     30.00  69.00   1.00   18.33    --  106.40 -30.00-180.00   39
 11  \w     24.00 109.00   1.00   18.33    --  106.40 -94.00  30.00   85
 12  \w     30.00 139.00   1.00   18.33    --  106.40 -77.00  60.00  109
 13  \w     30.00  69.00   1.00   18.33    --  106.40 -30.00 -30.00   39
 14  \w     33.00 121.00   1.00   18.33    --  106.40-125.00   0.00   88
 15  \w     77.00 158.00   1.00   18.33    --  106.40  61.00 -90.00   81
 16  \w     30.00 139.00   1.00   18.33    --  106.40 -77.00 -90.00  109
 17  \w     73.00 158.00   1.00   18.33    --  106.40 125.00-180.00   85
 18  \w     30.00  69.00   1.00   18.33    --  106.40 -30.00  90.00   39
 19  \w     54.00 158.00   1.00   18.33    --  106.40  15.00-120.00  104
 20  \w     25.00 158.00   1.00   18.33    --  106.40 -15.00-150.00  133
 21  \w     24.00 109.00   1.00   18.33    --  106.40 -94.00-120.00   85
 22  \w     33.00 121.00   1.00   18.33    --  106.40-125.00 150.00   88
 23  \w   -118.00 -10.00   1.00    4.58    --  -42.29 -77.00 120.00  108
 24  \w    -32.00  67.00   1.00    4.58    --   42.29 -37.00-180.00   99
 25  \w     14.00 114.00   1.00    4.58    --   42.29  57.00 -30.00  100
 26  \w     14.00 114.00   1.00    4.58    --   42.29  57.00  60.00  100
 27  \w     14.00 114.00   1.00    4.58    --   42.29  57.00 150.00  100
 28  \w     81.00 158.00   1.00   18.33    --  106.40  45.00 -30.00   77
 29  \w     78.00 158.00   1.00   18.33    --  106.40  30.00  30.00   80
 30  \w     81.00 158.00   1.00   18.33    --  106.40  45.00  90.00   77
;
_diffrn_measurement_device 'four-circle diffractometer'
_diffrn_measurement_device_type 'SuperNova, Single source at offset/far, Atlas'
_diffrn_measurement_method '\w scans'
_diffrn_orient_matrix_type 'CrysAlisPro convention (1999,Acta A55,543-557)'
_diffrn_orient_matrix_UB_11 0.1149045000
_diffrn_orient_matrix_UB_12 0.0522260000
_diffrn_orient_matrix_UB_13 0.0729102000
_diffrn_orient_matrix_UB_21 -0.0605430000
_diffrn_orient_matrix_UB_22 -0.0247069000
_diffrn_orient_matrix_UB_23 0.0665315000
_diffrn_orient_matrix_UB_31 0.0705141000
_diffrn_orient_matrix_UB_32 -0.0767973000
_diffrn_orient_matrix_UB_33 -0.0046174000
_diffrn_radiation_monochromator mirror
_diffrn_radiation_probe x-ray
_diffrn_radiation_type 'Cu K\a'
_diffrn_radiation_wavelength 1.54184
_diffrn_reflns_av_R_equivalents 0.0259
_diffrn_reflns_av_unetI/netI 0.0204
_diffrn_reflns_Laue_measured_fraction_full 1.000
_diffrn_reflns_Laue_measured_fraction_max 0.986
_diffrn_reflns_limit_h_max 13
_diffrn_reflns_limit_h_min -13
_diffrn_reflns_limit_k_max 16
_diffrn_reflns_limit_k_min -20
_diffrn_reflns_limit_l_max 20
_diffrn_reflns_limit_l_min -20
_diffrn_reflns_number 42812
_diffrn_reflns_point_group_measured_fraction_full 1.000
_diffrn_reflns_point_group_measured_fraction_max 0.986
_diffrn_reflns_theta_full 67.684
_diffrn_reflns_theta_max 74.011
_diffrn_reflns_theta_min 3.390
_diffrn_source 'micro-focus sealed X-ray tube'
_diffrn_source_type 'SuperNova (Cu) X-ray Source'
_exptl_absorpt_coefficient_mu 2.839
_exptl_absorpt_correction_T_max 1.000
_exptl_absorpt_correction_T_min 0.361
_exptl_absorpt_correction_type gaussian
_exptl_absorpt_process_details
;
CrysAlisPro 1.171.40.14a (Rigaku Oxford Diffraction, 2018)
Numerical absorption correction based on gaussian integration over
			a multifaceted crystal model
Empirical absorption correction using spherical harmonics,
 implemented in SCALE3 ABSPACK scaling algorithm.
;
_exptl_crystal_colour 'clear yellowish orange'
_exptl_crystal_colour_lustre clear
_exptl_crystal_colour_modifier yellowish
_exptl_crystal_colour_primary orange
_exptl_crystal_density_diffrn 1.210
_exptl_crystal_description block
_exptl_crystal_F_000 1108
_exptl_crystal_size_max 0.428
_exptl_crystal_size_mid 0.294
_exptl_crystal_size_min 0.125
_refine_diff_density_max 0.446
_refine_diff_density_min -0.279
_refine_diff_density_rms 0.038
_refine_ls_extinction_method none
_refine_ls_goodness_of_fit_ref 1.049
_refine_ls_hydrogen_treatment constr
_refine_ls_matrix_type full
_refine_ls_number_parameters 661
_refine_ls_number_reflns 11287
_refine_ls_number_restraints 0
_refine_ls_restrained_S_all 1.049
_refine_ls_R_factor_all 0.0340
_refine_ls_R_factor_gt 0.0324
_refine_ls_shift/su_max 0.001
_refine_ls_shift/su_mean 0.000
_refine_ls_structure_factor_coef Fsqd
_refine_ls_weighting_details 'w=1/[\s^2^(Fo^2^)+(0.0474P)^2^+0.8083P] where P=(Fo^2^+2Fc^2^)/3'
_refine_ls_weighting_scheme calc
_refine_ls_wR_factor_gt 0.0860
_refine_ls_wR_factor_ref 0.0873
_reflns_Friedel_coverage 0.000
_reflns_number_gt 10846
_reflns_number_total 11287
_reflns_threshold_expression 'I > 2\s(I)'
_cod_data_source_file d1dt02621f2.cif
_cod_data_source_block pbar
_cod_original_cell_volume 2819.80(19)
_cod_database_code 7708355
_shelx_shelxl_version_number 2016/6
_chemical_oxdiff_formula 'C126 H174 Co2 Mg2 N14 '
_shelx_space_group_comment
;
The symmetry employed for this shelxl refinement is uniquely defined
by the following loop, which should always be used as a source of
symmetry information in preference to the above space-group names.
They are only intended as comments.
;
_reflns_odcompleteness_completeness 99.96
_reflns_odcompleteness_iscentric 1
_reflns_odcompleteness_theta 66.97
_olex2_refinement_description
;
1. Fixed Uiso
 At 1.2 times of:
  All C(H) groups, All C(H,H) groups
 At 1.5 times of:
  All C(H,H,H) groups
2.a Ternary CH refined with riding coordinates:
 C48(H48), C45(H45), C52(H52), C44(H44), C53(H53), C49(H49), C57(H57), C56(H56)
2.b Secondary CH2 refined with riding coordinates:
 C14(H14a,H14b), C22(H22a,H22b), C12(H12a,H12b), C51(H51a,H51b), C50(H50a,
 H50b), C47(H47a,H47b), C46(H46a,H46b), C24(H24a,H24b), C58(H58a,H58b),
 C54(H54a,H54b), C55(H55a,H55b), C59(H59a,H59b)
2.c Aromatic/amide H refined with riding coordinates:
 C38(H38), C2(H2), C34(H34), C8(H8), C41(H41), C32(H32), C10(H10), C27(H27),
 C39(H39), C33(H33), C40(H40), C28(H28), C35(H35), C29(H29), C20(H20), C26(H26),
  C9(H9), C18(H18), C19(H19)
2.d Idealised Me refined as rotating group:
 C4(H4a,H4b,H4c), C13(H13a,H13b,H13c), C36(H36a,H36b,H36c), C5(H5a,H5b,H5c),
 C43(H43a,H43b,H43c), C15(H15a,H15b,H15c), C30(H30a,H30b,H30c), C23(H23a,H23b,
 H23c), C37(H37a,H37b,H37c), C31(H31a,H31b,H31c), C42(H42a,H42b,H42c), C25(H25a,
 H25b,H25c)
;
_olex2_submission_special_instructions 'No special instructions were received'
_oxdiff_exptl_absorpt_empirical_details
;
Empirical correction (ABSPACK) includes:
- Absorption correction using spherical harmonics
- Frame scaling
;
_oxdiff_exptl_absorpt_empirical_full_max 1.592
_oxdiff_exptl_absorpt_empirical_full_min 0.746

loop_
_space_group_symop_operation_xyz
'x, y, z'
'-x, -y, -z'

loop_
_atom_site_label
_atom_site_type_symbol
_atom_site_fract_x
_atom_site_fract_y
_atom_site_fract_z
_atom_site_U_iso_or_equiv
_atom_site_adp_type
_atom_site_occupancy
_atom_site_site_symmetry_order
_atom_site_calc_flag
_atom_site_refinement_flags_posn
_atom_site_refinement_flags_adp
_atom_site_refinement_flags_occupancy
_atom_site_disorder_assembly
_atom_site_disorder_group
Co1 Co 0.85340(2) 0.34029(2) 0.73164(2) 0.02004(6) Uani 1 1 d . . . . .
Mg1 Mg 0.61221(4) 0.80704(2) 0.76477(3) 0.01673(9) Uani 1 1 d . . . . .
N1 N 0.70139(10) 0.85146(6) 0.89872(7) 0.0171(2) Uani 1 1 d . . . . .
N2 N 0.75793(10) 0.89030(7) 0.74605(7) 0.0182(2) Uani 1 1 d . . . . .
N7 N 0.46430(10) 0.88069(7) 0.73040(7) 0.0202(2) Uani 1 1 d . . . . .
N5 N 0.47362(11) 0.71518(7) 0.78634(7) 0.0220(2) Uani 1 1 d . . . . .
N4 N 0.66811(12) 0.53676(8) 0.43947(8) 0.0285(3) Uani 1 1 d . . . . .
N8 N 0.19475(12) 1.04257(7) 0.68391(8) 0.0282(3) Uani 1 1 d . . . . .
N6 N 0.26254(11) 0.57594(7) 0.89965(8) 0.0261(2) Uani 1 1 d . . . . .
N3 N 0.62395(11) 0.70719(7) 0.65712(7) 0.0241(2) Uani 1 1 d . . . . .
C1 C 0.77129(11) 0.92698(8) 0.93507(8) 0.0178(2) Uani 1 1 d . . . . .
C6 C 0.68406(12) 0.80343(7) 0.95716(8) 0.0179(2) Uani 1 1 d . . . . .
C38 C 0.47579(12) 0.95789(8) 0.78309(8) 0.0214(3) Uani 1 1 d . . . . .
H38 H 0.546115 0.974446 0.831291 0.026 Uiso 1 1 calc R . . . .
C3 C 0.81379(12) 0.96123(8) 0.80313(8) 0.0191(2) Uani 1 1 d . . . . .
C16 C 0.78252(13) 0.87300(8) 0.66335(8) 0.0211(3) Uani 1 1 d . . . . .
C2 C 0.81208(12) 0.97971(8) 0.88974(8) 0.0193(2) Uani 1 1 d . . . . .
H2 H 0.842331 1.034734 0.921238 0.023 Uiso 1 1 calc R . . . .
C00H C 0.32848(12) 0.61810(8) 0.85996(8) 0.0213(3) Uani 1 1 d . . . . .
C11 C 0.76800(12) 0.74549(8) 0.97310(8) 0.0206(3) Uani 1 1 d . . . . .
C7 C 0.58232(12) 0.81166(8) 0.99537(8) 0.0192(2) Uani 1 1 d . . . . .
C34 C 0.27774(13) 0.67977(9) 0.82181(9) 0.0251(3) Uani 1 1 d . . . . .
H34 H 0.194120 0.689531 0.819592 0.030 Uiso 1 1 calc R . . . .
C8 C 0.56849(14) 0.76308(8) 1.05084(9) 0.0238(3) Uani 1 1 d . . . . .
H8 H 0.501184 0.767693 1.076005 0.029 Uiso 1 1 calc R . . . .
C41 C 0.36106(12) 0.86046(8) 0.66110(9) 0.0218(3) Uani 1 1 d . . . . .
H41 H 0.350113 0.807951 0.623243 0.026 Uiso 1 1 calc R . . . .
C32 C 0.51792(13) 0.65264(8) 0.81830(9) 0.0221(3) Uani 1 1 d . . . . .
H32 H 0.599542 0.641676 0.815694 0.027 Uiso 1 1 calc R . . . .
C17 C 0.87170(13) 0.81853(9) 0.64829(9) 0.0256(3) Uani 1 1 d . . . . .
C00P C 0.28246(12) 0.99125(8) 0.69826(9) 0.0217(3) Uani 1 1 d . . . . .
C48 C 0.91511(13) 0.23487(8) 0.67453(9) 0.0246(3) Uani 1 1 d . . . . .
H48 H 0.898383 0.186344 0.695888 0.030 Uiso 1 1 calc R . . . .
C21 C 0.71327(13) 0.90375(8) 0.59705(9) 0.0240(3) Uani 1 1 d . . . . .
C10 C 0.75227(13) 0.69926(8) 1.03023(9) 0.0250(3) Uani 1 1 d . . . . .
H10 H 0.808868 0.662015 1.042464 0.030 Uiso 1 1 calc R . . . .
C27 C 0.57826(13) 0.65619(9) 0.50301(9) 0.0253(3) Uani 1 1 d . . . . .
H27 H 0.537104 0.662738 0.449522 0.030 Uiso 1 1 calc R . . . .
C39 C 0.39131(13) 1.01344(8) 0.77057(9) 0.0235(3) Uani 1 1 d . . . . .
H39 H 0.405431 1.065623 0.809483 0.028 Uiso 1 1 calc R . . . .
C4 C 0.81579(13) 0.95965(8) 1.03203(8) 0.0217(3) Uani 1 1 d . . . . .
H4A H 0.742803 0.968669 1.053818 0.033 Uiso 1 1 calc GR . . . .
H4B H 0.872504 1.011338 1.047541 0.033 Uiso 1 1 calc GR . . . .
H4C H 0.860196 0.919627 1.056061 0.033 Uiso 1 1 calc GR . . . .
C33 C 0.45261(13) 0.60403(8) 0.85423(9) 0.0219(3) Uani 1 1 d . . . . .
H33 H 0.489837 0.561929 0.874778 0.026 Uiso 1 1 calc R . . . .
C14 C 0.87342(13) 0.73156(8) 0.92903(9) 0.0249(3) Uani 1 1 d . . . . .
H14A H 0.839418 0.730441 0.869208 0.030 Uiso 1 1 calc R . . . .
H14B H 0.898192 0.677289 0.930895 0.030 Uiso 1 1 calc R . . . .
C22 C 0.61910(13) 0.96410(9) 0.61052(9) 0.0262(3) Uani 1 1 d . . . . .
H22A H 0.622827 0.980349 0.670939 0.031 Uiso 1 1 calc R . . . .
H22B H 0.533030 0.936097 0.579107 0.031 Uiso 1 1 calc R . . . .
C40 C 0.27125(13) 0.91120(8) 0.64219(8) 0.0228(3) Uani 1 1 d . . . . .
H40 H 0.203188 0.893111 0.592701 0.027 Uiso 1 1 calc R . . . .
C28 C 0.70151(15) 0.58270(9) 0.59325(9) 0.0270(3) Uani 1 1 d . . . . .
H28 H 0.745510 0.538529 0.601943 0.032 Uiso 1 1 calc R . . . .
C45 C 0.83707(14) 0.36673(9) 0.61715(9) 0.0262(3) Uani 1 1 d . . . . .
H45 H 0.755552 0.385412 0.594400 0.031 Uiso 1 1 calc R . . . .
C52 C 0.86912(14) 0.31769(9) 0.84828(9) 0.0269(3) Uani 1 1 d . . . . .
H52 H 0.941081 0.287915 0.865621 0.032 Uiso 1 1 calc R . . . .
C13 C 0.36868(13) 0.86328(9) 1.00513(10) 0.0279(3) Uani 1 1 d . . . . .
H13A H 0.325733 0.806904 0.981471 0.042 Uiso 1 1 calc GR . . . .
H13B H 0.312856 0.900644 0.985554 0.042 Uiso 1 1 calc GR . . . .
H13C H 0.390961 0.876436 1.066607 0.042 Uiso 1 1 calc GR . . . .
C36 C 0.13958(14) 0.59718(9) 0.91078(10) 0.0288(3) Uani 1 1 d . . . . .
H36A H 0.148434 0.655766 0.937667 0.043 Uiso 1 1 calc GR . . . .
H36B H 0.111850 0.565945 0.946211 0.043 Uiso 1 1 calc GR . . . .
H36C H 0.077310 0.583854 0.855798 0.043 Uiso 1 1 calc GR . . . .
C5 C 0.88772(14) 1.02894(9) 0.77938(9) 0.0265(3) Uani 1 1 d . . . . .
H5A H 0.935704 1.003855 0.741454 0.040 Uiso 1 1 calc GR . . . .
H5B H 0.945491 1.065648 0.830380 0.040 Uiso 1 1 calc GR . . . .
H5C H 0.828702 1.060122 0.751270 0.040 Uiso 1 1 calc GR . . . .
C016 C 0.64921(13) 0.58955(8) 0.50921(9) 0.0238(3) Uani 1 1 d . . . . .
C44 C 0.92608(14) 0.42918(9) 0.68339(9) 0.0263(3) Uani 1 1 d . . . . .
H44 H 0.896755 0.483466 0.697885 0.032 Uiso 1 1 calc R . . . .
C12 C 0.49026(13) 0.87261(8) 0.97614(9) 0.0229(3) Uani 1 1 d . . . . .
H12A H 0.465535 0.866182 0.914738 0.027 Uiso 1 1 calc R . . . .
H12B H 0.535289 0.928814 1.003502 0.027 Uiso 1 1 calc R . . . .
C35 C 0.35229(13) 0.72526(9) 0.78802(9) 0.0249(3) Uani 1 1 d . . . . .
H35 H 0.316474 0.766172 0.764471 0.030 Uiso 1 1 calc R . . . .
C29 C 0.68718(14) 0.64144(9) 0.66206(9) 0.0268(3) Uani 1 1 d . . . . .
H29 H 0.724068 0.635377 0.716468 0.032 Uiso 1 1 calc R . . . .
C20 C 0.73157(15) 0.87651(10) 0.51548(9) 0.0313(3) Uani 1 1 d . . . . .
H20 H 0.685301 0.895768 0.470821 0.038 Uiso 1 1 calc R . . . .
C53 C 0.90829(14) 0.40344(9) 0.85833(9) 0.0269(3) Uani 1 1 d . . . . .
H53 H 1.000729 0.422091 0.882498 0.032 Uiso 1 1 calc R . . . .
C49 C 1.02070(13) 0.29519(9) 0.72860(9) 0.0250(3) Uani 1 1 d . . . . .
H49 H 1.062493 0.280787 0.781422 0.030 Uiso 1 1 calc R . . . .
C26 C 0.57037(13) 0.71124(8) 0.57634(9) 0.0252(3) Uani 1 1 d . . . . .
H26 H 0.524242 0.755008 0.569851 0.030 Uiso 1 1 calc R . . . .
C9 C 0.65364(14) 0.70792(9) 1.06908(9) 0.0274(3) Uani 1 1 d . . . . .
H9 H 0.644518 0.676843 1.107297 0.033 Uiso 1 1 calc R . . . .
C57 C 0.66356(13) 0.29583(10) 0.70915(10) 0.0308(3) Uani 1 1 d . . . . .
H57 H 0.617761 0.269884 0.648814 0.037 Uiso 1 1 calc R . . . .
C51 C 1.06902(15) 0.43252(9) 0.69484(10) 0.0316(3) Uani 1 1 d . . . . .
H51A H 1.114713 0.473959 0.747608 0.038 Uiso 1 1 calc R . . . .
H51B H 1.090679 0.449371 0.647667 0.038 Uiso 1 1 calc R . . . .
C43 C 0.08382(14) 1.01714(10) 0.60884(10) 0.0293(3) Uani 1 1 d . . . . .
H43A H 0.112210 1.007341 0.557772 0.044 Uiso 1 1 calc GR . . . .
H43B H 0.030721 1.060475 0.609440 0.044 Uiso 1 1 calc GR . . . .
H43C H 0.035432 0.966869 0.609855 0.044 Uiso 1 1 calc GR . . . .
C56 C 0.68484(14) 0.38399(10) 0.73284(10) 0.0323(3) Uani 1 1 d . . . . .
H56 H 0.652024 0.407966 0.684878 0.039 Uiso 1 1 calc R . . . .
C50 C 1.11195(14) 0.34739(9) 0.69799(10) 0.0309(3) Uani 1 1 d . . . . .
H50A H 1.114972 0.317460 0.641285 0.037 Uiso 1 1 calc R . . . .
H50B H 1.197667 0.355922 0.736482 0.037 Uiso 1 1 calc R . . . .
C47 C 0.87427(14) 0.21849(9) 0.57797(9) 0.0283(3) Uani 1 1 d . . . . .
H47A H 0.788855 0.186637 0.555316 0.034 Uiso 1 1 calc R . . . .
H47B H 0.932428 0.185649 0.553744 0.034 Uiso 1 1 calc R . . . .
C15 C 0.99320(13) 0.79727(9) 0.96795(11) 0.0303(3) Uani 1 1 d . . . . .
H15A H 1.058488 0.780891 0.940520 0.045 Uiso 1 1 calc GR . . . .
H15B H 1.024052 0.802104 1.028236 0.045 Uiso 1 1 calc GR . . . .
H15C H 0.972281 0.850075 0.959524 0.045 Uiso 1 1 calc GR . . . .
C18 C 0.88700(16) 0.79354(10) 0.56613(10) 0.0331(3) Uani 1 1 d . . . . .
H18 H 0.945403 0.757316 0.555700 0.040 Uiso 1 1 calc R . . . .
C46 C 0.87442(15) 0.30049(9) 0.55153(9) 0.0297(3) Uani 1 1 d . . . . .
H46A H 0.959140 0.318837 0.547707 0.036 Uiso 1 1 calc R . . . .
H46B H 0.814110 0.291893 0.495582 0.036 Uiso 1 1 calc R . . . .
C30 C 0.60854(15) 0.54283(11) 0.35368(9) 0.0344(3) Uani 1 1 d . . . . .
H30A H 0.519512 0.519526 0.336870 0.052 Uiso 1 1 calc GR . . . .
H30B H 0.650585 0.512619 0.314421 0.052 Uiso 1 1 calc GR . . . .
H30C H 0.616051 0.600362 0.352896 0.052 Uiso 1 1 calc GR . . . .
C23 C 0.64528(15) 1.04242(10) 0.58139(10) 0.0327(3) Uani 1 1 d . . . . .
H23A H 0.640774 1.026880 0.521452 0.049 Uiso 1 1 calc GR . . . .
H23B H 0.729233 1.071533 0.613628 0.049 Uiso 1 1 calc GR . . . .
H23C H 0.582279 1.078068 0.590785 0.049 Uiso 1 1 calc GR . . . .
C37 C 0.31177(17) 0.50725(10) 0.92987(12) 0.0382(4) Uani 1 1 d . . . . .
H37A H 0.341376 0.472015 0.886326 0.057 Uiso 1 1 calc GR . . . .
H37B H 0.244902 0.475539 0.942535 0.057 Uiso 1 1 calc GR . . . .
H37C H 0.381713 0.528571 0.980822 0.057 Uiso 1 1 calc GR . . . .
C24 C 0.95207(14) 0.78821(9) 0.71984(10) 0.0295(3) Uani 1 1 d . . . . .
H24A H 0.980059 0.736533 0.695189 0.035 Uiso 1 1 calc R . . . .
H24B H 0.899317 0.776326 0.755912 0.035 Uiso 1 1 calc R . . . .
C19 C 0.81694(17) 0.82159(10) 0.49976(10) 0.0359(4) Uani 1 1 d . . . . .
H19 H 0.827127 0.803679 0.444948 0.043 Uiso 1 1 calc R . . . .
C58 C 0.64313(16) 0.24610(11) 0.77077(11) 0.0377(4) Uani 1 1 d . . . . .
H58A H 0.648588 0.187967 0.746835 0.045 Uiso 1 1 calc R . . . .
H58B H 0.558019 0.249455 0.778489 0.045 Uiso 1 1 calc R . . . .
C31 C 0.72824(18) 0.46308(10) 0.44681(11) 0.0374(4) Uani 1 1 d . . . . .
H31A H 0.809058 0.479099 0.490030 0.056 Uiso 1 1 calc GR . . . .
H31B H 0.742000 0.436381 0.392785 0.056 Uiso 1 1 calc GR . . . .
H31C H 0.673383 0.425090 0.462463 0.056 Uiso 1 1 calc GR . . . .
C54 C 0.82514(16) 0.47073(10) 0.87449(11) 0.0361(3) Uani 1 1 d . . . . .
H54A H 0.858734 0.520006 0.860979 0.043 Uiso 1 1 calc R . . . .
H54B H 0.827265 0.485809 0.934669 0.043 Uiso 1 1 calc R . . . .
C55 C 0.68624(16) 0.44051(11) 0.81951(11) 0.0397(4) Uani 1 1 d . . . . .
H55A H 0.640179 0.410127 0.848623 0.048 Uiso 1 1 calc R . . . .
H55B H 0.643688 0.488050 0.811167 0.048 Uiso 1 1 calc R . . . .
C59 C 0.74400(16) 0.27911(11) 0.85836(10) 0.0359(3) Uani 1 1 d . . . . .
H59A H 0.711341 0.320673 0.895752 0.043 Uiso 1 1 calc R . . . .
H59B H 0.759943 0.233628 0.884772 0.043 Uiso 1 1 calc R . . . .
C42 C 0.21196(16) 1.12558(9) 0.74171(11) 0.0354(4) Uani 1 1 d . . . . .
H42A H 0.215459 1.120977 0.798456 0.053 Uiso 1 1 calc GR . . . .
H42B H 0.141268 1.153643 0.722165 0.053 Uiso 1 1 calc GR . . . .
H42C H 0.290508 1.156860 0.742614 0.053 Uiso 1 1 calc GR . . . .
C25 C 1.07029(16) 0.85133(11) 0.77565(11) 0.0384(4) Uani 1 1 d . . . . .
H25A H 1.121862 0.864592 0.740174 0.058 Uiso 1 1 calc GR . . . .
H25B H 1.119771 0.827654 0.817979 0.058 Uiso 1 1 calc GR . . . .
H25C H 1.043172 0.901204 0.803708 0.058 Uiso 1 1 calc GR . . . .

loop_
_atom_site_aniso_label
_atom_site_aniso_U_11
_atom_site_aniso_U_22
_atom_site_aniso_U_33
_atom_site_aniso_U_23
_atom_site_aniso_U_13
_atom_site_aniso_U_12
Co1 0.02049(11) 0.02089(11) 0.01981(11) 0.00626(8) 0.00556(8) 0.00664(8)
Mg1 0.01700(19) 0.01456(19) 0.0177(2) 0.00342(15) 0.00380(15) 0.00299(15)
N1 0.0169(5) 0.0157(5) 0.0181(5) 0.0047(4) 0.0036(4) 0.0030(4)
N2 0.0186(5) 0.0183(5) 0.0181(5) 0.0054(4) 0.0047(4) 0.0033(4)
N7 0.0186(5) 0.0183(5) 0.0229(5) 0.0061(4) 0.0036(4) 0.0037(4)
N5 0.0217(5) 0.0180(5) 0.0243(5) 0.0029(4) 0.0063(4) 0.0000(4)
N4 0.0378(7) 0.0251(6) 0.0223(6) 0.0026(5) 0.0096(5) 0.0095(5)
N8 0.0265(6) 0.0240(6) 0.0287(6) 0.0044(5) -0.0016(5) 0.0101(5)
N6 0.0264(6) 0.0206(6) 0.0365(7) 0.0102(5) 0.0147(5) 0.0060(5)
N3 0.0279(6) 0.0181(5) 0.0246(6) 0.0004(4) 0.0102(5) -0.0005(4)
C1 0.0154(5) 0.0182(6) 0.0190(6) 0.0042(5) 0.0029(5) 0.0053(4)
C6 0.0194(6) 0.0144(6) 0.0168(6) 0.0027(5) 0.0014(5) 0.0008(5)
C38 0.0201(6) 0.0198(6) 0.0208(6) 0.0044(5) 0.0006(5) 0.0021(5)
C3 0.0159(6) 0.0186(6) 0.0228(6) 0.0079(5) 0.0026(5) 0.0033(5)
C16 0.0226(6) 0.0186(6) 0.0215(6) 0.0035(5) 0.0074(5) -0.0007(5)
C2 0.0188(6) 0.0152(6) 0.0209(6) 0.0029(5) 0.0023(5) 0.0014(4)
C00H 0.0217(6) 0.0160(6) 0.0235(6) 0.0011(5) 0.0063(5) -0.0002(5)
C11 0.0194(6) 0.0165(6) 0.0226(6) 0.0038(5) 0.0012(5) 0.0019(5)
C7 0.0214(6) 0.0155(6) 0.0187(6) 0.0030(5) 0.0039(5) 0.0021(5)
C34 0.0193(6) 0.0234(7) 0.0329(7) 0.0081(6) 0.0070(5) 0.0034(5)
C8 0.0284(7) 0.0211(6) 0.0228(6) 0.0055(5) 0.0092(5) 0.0023(5)
C41 0.0209(6) 0.0192(6) 0.0227(6) 0.0023(5) 0.0043(5) 0.0028(5)
C32 0.0205(6) 0.0176(6) 0.0252(6) 0.0001(5) 0.0064(5) 0.0013(5)
C17 0.0259(7) 0.0216(6) 0.0305(7) 0.0055(5) 0.0118(6) 0.0010(5)
C00P 0.0203(6) 0.0218(6) 0.0229(6) 0.0070(5) 0.0043(5) 0.0054(5)
C48 0.0267(7) 0.0188(6) 0.0285(7) 0.0052(5) 0.0078(6) 0.0072(5)
C21 0.0260(7) 0.0229(6) 0.0217(6) 0.0054(5) 0.0059(5) -0.0018(5)
C10 0.0273(7) 0.0179(6) 0.0283(7) 0.0084(5) 0.0022(5) 0.0052(5)
C27 0.0250(7) 0.0247(7) 0.0237(7) 0.0035(5) 0.0052(5) 0.0035(5)
C39 0.0237(6) 0.0191(6) 0.0230(6) 0.0018(5) 0.0015(5) 0.0040(5)
C4 0.0231(6) 0.0197(6) 0.0194(6) 0.0040(5) 0.0023(5) 0.0006(5)
C33 0.0237(6) 0.0157(6) 0.0246(6) 0.0022(5) 0.0065(5) 0.0040(5)
C14 0.0231(6) 0.0196(6) 0.0326(7) 0.0073(5) 0.0071(6) 0.0068(5)
C22 0.0256(7) 0.0293(7) 0.0236(7) 0.0112(6) 0.0028(5) 0.0039(5)
C40 0.0210(6) 0.0239(7) 0.0195(6) 0.0034(5) 0.0006(5) 0.0034(5)
C28 0.0373(8) 0.0200(6) 0.0262(7) 0.0066(5) 0.0115(6) 0.0077(6)
C45 0.0320(7) 0.0270(7) 0.0226(7) 0.0116(6) 0.0073(6) 0.0079(6)
C52 0.0287(7) 0.0321(7) 0.0205(6) 0.0095(6) 0.0059(5) 0.0032(6)
C13 0.0240(7) 0.0284(7) 0.0332(7) 0.0065(6) 0.0118(6) 0.0075(5)
C36 0.0278(7) 0.0247(7) 0.0388(8) 0.0097(6) 0.0163(6) 0.0051(6)
C5 0.0289(7) 0.0248(7) 0.0241(7) 0.0085(5) 0.0047(5) -0.0032(5)
C016 0.0265(7) 0.0197(6) 0.0241(7) 0.0022(5) 0.0089(5) 0.0006(5)
C44 0.0348(7) 0.0206(6) 0.0267(7) 0.0084(5) 0.0114(6) 0.0072(5)
C12 0.0230(6) 0.0206(6) 0.0272(7) 0.0069(5) 0.0094(5) 0.0061(5)
C35 0.0224(6) 0.0218(6) 0.0300(7) 0.0081(5) 0.0051(5) 0.0031(5)
C29 0.0359(8) 0.0219(7) 0.0233(7) 0.0054(5) 0.0106(6) 0.0031(6)
C20 0.0387(8) 0.0327(8) 0.0214(7) 0.0075(6) 0.0080(6) -0.0019(6)
C53 0.0290(7) 0.0295(7) 0.0209(6) 0.0043(5) 0.0073(5) 0.0029(6)
C49 0.0230(6) 0.0234(7) 0.0282(7) 0.0052(5) 0.0059(5) 0.0096(5)
C26 0.0237(6) 0.0203(6) 0.0299(7) 0.0028(5) 0.0079(5) 0.0032(5)
C9 0.0366(8) 0.0223(7) 0.0256(7) 0.0118(5) 0.0077(6) 0.0033(6)
C57 0.0197(6) 0.0432(9) 0.0274(7) 0.0076(6) 0.0047(5) 0.0038(6)
C51 0.0344(8) 0.0266(7) 0.0316(8) 0.0033(6) 0.0118(6) -0.0028(6)
C43 0.0235(7) 0.0323(8) 0.0304(7) 0.0111(6) -0.0001(6) 0.0092(6)
C56 0.0247(7) 0.0434(9) 0.0329(8) 0.0125(7) 0.0095(6) 0.0167(6)
C50 0.0239(7) 0.0315(8) 0.0350(8) 0.0007(6) 0.0115(6) 0.0038(6)
C47 0.0302(7) 0.0239(7) 0.0274(7) 0.0003(6) 0.0084(6) 0.0025(6)
C15 0.0201(6) 0.0271(7) 0.0440(9) 0.0115(6) 0.0069(6) 0.0049(5)
C18 0.0376(8) 0.0275(7) 0.0371(8) 0.0026(6) 0.0212(7) 0.0042(6)
C46 0.0355(8) 0.0306(7) 0.0209(7) 0.0041(6) 0.0081(6) 0.0003(6)
C30 0.0332(8) 0.0425(9) 0.0229(7) 0.0005(6) 0.0053(6) 0.0114(7)
C23 0.0362(8) 0.0301(8) 0.0301(7) 0.0141(6) 0.0012(6) 0.0014(6)
C37 0.0443(9) 0.0325(8) 0.0566(10) 0.0261(8) 0.0302(8) 0.0177(7)
C24 0.0270(7) 0.0271(7) 0.0396(8) 0.0113(6) 0.0144(6) 0.0099(6)
C19 0.0479(9) 0.0340(8) 0.0263(7) 0.0010(6) 0.0200(7) 0.0001(7)
C58 0.0301(8) 0.0459(9) 0.0350(8) 0.0083(7) 0.0107(7) -0.0049(7)
C31 0.0580(10) 0.0266(8) 0.0318(8) 0.0046(6) 0.0199(8) 0.0166(7)
C54 0.0435(9) 0.0330(8) 0.0327(8) 0.0015(6) 0.0177(7) 0.0092(7)
C55 0.0372(9) 0.0432(9) 0.0440(9) 0.0082(7) 0.0198(7) 0.0193(7)
C59 0.0364(8) 0.0423(9) 0.0300(8) 0.0120(7) 0.0115(7) -0.0027(7)
C42 0.0337(8) 0.0254(7) 0.0408(9) 0.0032(6) 0.0010(7) 0.0155(6)
C25 0.0321(8) 0.0418(9) 0.0418(9) 0.0135(7) 0.0082(7) 0.0082(7)

loop_
_atom_type_symbol
_atom_type_description
_atom_type_scat_dispersion_real
_atom_type_scat_dispersion_imag
_atom_type_scat_source
C C 0.0181 0.0091 'International Tables Vol C Tables 4.2.6.8 and 6.1.1.4'
H H 0.0000 0.0000 'International Tables Vol C Tables 4.2.6.8 and 6.1.1.4'
Co Co -2.3653 3.6143 'International Tables Vol C Tables 4.2.6.8 and 6.1.1.4'
Mg Mg 0.1719 0.1771 'International Tables Vol C Tables 4.2.6.8 and 6.1.1.4'
N N 0.0311 0.0180 'International Tables Vol C Tables 4.2.6.8 and 6.1.1.4'

loop_
_exptl_crystal_face_index_h
_exptl_crystal_face_index_k
_exptl_crystal_face_index_l
_exptl_crystal_face_perp_dist
1 7 -9 0.0799
-1 -7 10 0.0440
2 -10 6 0.0610
2 5 -10 0.1000
-4 -2 10 0.1106
-5 7 4 0.2243
-4 0 -6 0.1328
-3 -3 -7 0.1497
5 -5 4 0.0581
1 6 6 0.1593
-3 -9 7 0.0338
2 10 -5 0.1182
7 2 -6 0.1218

loop_
_geom_angle_atom_site_label_1
_geom_angle_atom_site_label_2
_geom_angle_atom_site_label_3
_geom_angle
_geom_angle_site_symmetry_1
_geom_angle_site_symmetry_3
_geom_angle_publ_flag
C48 Co1 C44 103.27(6) . . ?
C48 Co1 C57 99.95(6) . . ?
C45 Co1 C48 83.62(6) . . ?
C45 Co1 C52 178.12(6) . . ?
C45 Co1 C44 40.75(6) . . ?
C45 Co1 C53 137.61(6) . . ?
C45 Co1 C49 91.47(6) . . ?
C45 Co1 C57 96.53(6) . . ?
C52 Co1 C48 98.21(6) . . ?
C52 Co1 C44 137.97(6) . . ?
C52 Co1 C53 40.69(6) . . ?
C52 Co1 C57 83.60(6) . . ?
C44 Co1 C57 126.53(6) . . ?
C53 Co1 C48 127.52(6) . . ?
C53 Co1 C44 98.88(6) . . ?
C53 Co1 C57 103.81(6) . . ?
C49 Co1 C48 40.85(6) . . ?
C49 Co1 C52 89.65(6) . . ?
C49 Co1 C44 83.82(6) . . ?
C49 Co1 C53 96.77(6) . . ?
C49 Co1 C57 138.79(6) . . ?
C56 Co1 C48 138.29(6) . . ?
C56 Co1 C45 88.03(6) . . ?
C56 Co1 C52 90.87(6) . . ?
C56 Co1 C44 96.29(6) . . ?
C56 Co1 C53 84.13(6) . . ?
C56 Co1 C49 179.07(6) . . ?
C56 Co1 C57 40.56(7) . . ?
N1 Mg1 N2 87.69(4) . . ?
N1 Mg1 N7 108.54(4) . . ?
N1 Mg1 N5 91.08(4) . . ?
N1 Mg1 N3 138.15(5) . . ?
N2 Mg1 N5 175.60(5) . . ?
N2 Mg1 N3 92.07(4) . . ?
N7 Mg1 N2 93.25(4) . . ?
N7 Mg1 N5 91.14(4) . . ?
N7 Mg1 N3 113.25(5) . . ?
N3 Mg1 N5 86.02(4) . . ?
C1 N1 Mg1 122.93(8) . . ?
C1 N1 C6 115.39(10) . . ?
C6 N1 Mg1 121.59(8) . . ?
C3 N2 Mg1 122.78(9) . . ?
C3 N2 C16 118.63(11) . . ?
C16 N2 Mg1 118.06(8) . . ?
C38 N7 Mg1 116.92(8) . . ?
C41 N7 Mg1 128.12(9) . . ?
C41 N7 C38 114.94(11) . . ?
C32 N5 Mg1 118.70(9) . . ?
C32 N5 C35 114.49(11) . . ?
C35 N5 Mg1 125.24(9) . . ?
C016 N4 C30 121.08(12) . . ?
C016 N4 C31 120.85(12) . . ?
C30 N4 C31 117.09(12) . . ?
C00P N8 C43 120.63(12) . . ?
C00P N8 C42 120.32(12) . . ?
C42 N8 C43 119.01(11) . . ?
C00H N6 C36 120.84(12) . . ?
C00H N6 C37 120.31(12) . . ?
C37 N6 C36 118.83(12) . . ?
C29 N3 Mg1 126.27(10) . . ?
C29 N3 C26 114.33(12) . . ?
C26 N3 Mg1 119.29(9) . . ?
N1 C1 C2 124.59(12) . . ?
N1 C1 C4 120.04(11) . . ?
C2 C1 C4 115.34(11) . . ?
C11 C6 N1 118.66(11) . . ?
C11 C6 C7 120.40(11) . . ?
C7 C6 N1 120.90(11) . . ?
N7 C38 H38 117.6 . . ?
N7 C38 C39 124.75(12) . . ?
C39 C38 H38 117.6 . . ?
N2 C3 C2 123.61(11) . . ?
N2 C3 C5 121.36(12) . . ?
C2 C3 C5 115.02(11) . . ?
C17 C16 N2 117.84(12) . . ?
C21 C16 N2 121.59(12) . . ?
C21 C16 C17 120.39(13) . . ?
C1 C2 C3 129.20(12) . . ?
C1 C2 H2 115.4 . . ?
C3 C2 H2 115.4 . . ?
N6 C00H C34 122.02(12) . . ?
N6 C00H C33 122.47(12) . . ?
C33 C00H C34 115.50(12) . . ?
C6 C11 C14 121.68(12) . . ?
C10 C11 C6 118.89(12) . . ?
C10 C11 C14 119.43(12) . . ?
C6 C7 C12 120.12(11) . . ?
C8 C7 C6 118.84(12) . . ?
C8 C7 C12 121.04(12) . . ?
C00H C34 H34 120.1 . . ?
C35 C34 C00H 119.74(12) . . ?
C35 C34 H34 120.1 . . ?
C7 C8 H8 119.5 . . ?
C9 C8 C7 120.98(13) . . ?
C9 C8 H8 119.5 . . ?
N7 C41 H41 117.4 . . ?
N7 C41 C40 125.12(12) . . ?
C40 C41 H41 117.4 . . ?
N5 C32 H32 117.3 . . ?
N5 C32 C33 125.35(12) . . ?
C33 C32 H32 117.3 . . ?
C16 C17 C24 121.21(13) . . ?
C18 C17 C16 119.01(14) . . ?
C18 C17 C24 119.77(13) . . ?
N8 C00P C39 122.40(13) . . ?
N8 C00P C40 122.02(12) . . ?
C40 C00P C39 115.58(12) . . ?
Co1 C48 H48 114.9 . . ?
C49 C48 Co1 69.23(8) . . ?
C49 C48 H48 114.9 . . ?
C49 C48 C47 123.27(13) . . ?
C47 C48 Co1 110.94(9) . . ?
C47 C48 H48 114.9 . . ?
C16 C21 C22 122.42(12) . . ?
C20 C21 C16 118.43(14) . . ?
C20 C21 C22 119.14(13) . . ?
C11 C10 H10 119.5 . . ?
C9 C10 C11 121.02(12) . . ?
C9 C10 H10 119.5 . . ?
C016 C27 H27 120.2 . . ?
C26 C27 H27 120.2 . . ?
C26 C27 C016 119.61(13) . . ?
C38 C39 C00P 119.89(12) . . ?
C38 C39 H39 120.1 . . ?
C00P C39 H39 120.1 . . ?
C1 C4 H4A 109.5 . . ?
C1 C4 H4B 109.5 . . ?
C1 C4 H4C 109.5 . . ?
H4A C4 H4B 109.5 . . ?
H4A C4 H4C 109.5 . . ?
H4B C4 H4C 109.5 . . ?
C00H C33 H33 120.2 . . ?
C32 C33 C00H 119.68(12) . . ?
C32 C33 H33 120.2 . . ?
C11 C14 H14A 108.6 . . ?
C11 C14 H14B 108.6 . . ?
C11 C14 C15 114.66(12) . . ?
H14A C14 H14B 107.6 . . ?
C15 C14 H14A 108.6 . . ?
C15 C14 H14B 108.6 . . ?
C21 C22 H22A 109.0 . . ?
C21 C22 H22B 109.0 . . ?
C21 C22 C23 113.05(12) . . ?
H22A C22 H22B 107.8 . . ?
C23 C22 H22A 109.0 . . ?
C23 C22 H22B 109.0 . . ?
C41 C40 C00P 119.70(12) . . ?
C41 C40 H40 120.1 . . ?
C00P C40 H40 120.1 . . ?
C016 C28 H28 120.1 . . ?
C29 C28 H28 120.1 . . ?
C29 C28 C016 119.80(13) . . ?
Co1 C45 H45 113.7 . . ?
C44 C45 Co1 70.05(8) . . ?
C44 C45 H45 113.7 . . ?
C44 C45 C46 124.11(13) . . ?
C46 C45 Co1 114.21(9) . . ?
C46 C45 H45 113.7 . . ?
Co1 C52 H52 112.9 . . ?
C53 C52 Co1 69.69(8) . . ?
C53 C52 H52 112.9 . . ?
C53 C52 C59 126.63(14) . . ?
C59 C52 Co1 114.08(10) . . ?
C59 C52 H52 112.9 . . ?
H13A C13 H13B 109.5 . . ?
H13A C13 H13C 109.5 . . ?
H13B C13 H13C 109.5 . . ?
C12 C13 H13A 109.5 . . ?
C12 C13 H13B 109.5 . . ?
C12 C13 H13C 109.5 . . ?
N6 C36 H36A 109.5 . . ?
N6 C36 H36B 109.5 . . ?
N6 C36 H36C 109.5 . . ?
H36A C36 H36B 109.5 . . ?
H36A C36 H36C 109.5 . . ?
H36B C36 H36C 109.5 . . ?
C3 C5 H5A 109.5 . . ?
C3 C5 H5B 109.5 . . ?
C3 C5 H5C 109.5 . . ?
H5A C5 H5B 109.5 . . ?
H5A C5 H5C 109.5 . . ?
H5B C5 H5C 109.5 . . ?
N4 C016 C27 122.31(13) . . ?
N4 C016 C28 122.23(13) . . ?
C27 C016 C28 115.45(13) . . ?
Co1 C44 H44 115.2 . . ?
C45 C44 Co1 69.20(8) . . ?
C45 C44 H44 115.2 . . ?
C45 C44 C51 121.09(13) . . ?
C51 C44 Co1 112.62(10) . . ?
C51 C44 H44 115.2 . . ?
C7 C12 C13 115.41(11) . . ?
C7 C12 H12A 108.4 . . ?
C7 C12 H12B 108.4 . . ?
C13 C12 H12A 108.4 . . ?
C13 C12 H12B 108.4 . . ?
H12A C12 H12B 107.5 . . ?
N5 C35 C34 125.02(13) . . ?
N5 C35 H35 117.5 . . ?
C34 C35 H35 117.5 . . ?
N3 C29 C28 125.25(13) . . ?
N3 C29 H29 117.4 . . ?
C28 C29 H29 117.4 . . ?
C21 C20 H20 119.3 . . ?
C19 C20 C21 121.48(14) . . ?
C19 C20 H20 119.3 . . ?
Co1 C53 H53 114.8 . . ?
C52 C53 Co1 69.62(8) . . ?
C52 C53 H53 114.8 . . ?
C52 C53 C54 124.11(14) . . ?
C54 C53 Co1 109.72(10) . . ?
C54 C53 H53 114.8 . . ?
Co1 C49 H49 113.3 . . ?
C48 C49 Co1 69.92(8) . . ?
C48 C49 H49 113.3 . . ?
C48 C49 C50 125.38(13) . . ?
C50 C49 Co1 114.27(9) . . ?
C50 C49 H49 113.3 . . ?
N3 C26 C27 125.46(13) . . ?
N3 C26 H26 117.3 . . ?
C27 C26 H26 117.3 . . ?
C8 C9 H9 120.1 . . ?
C10 C9 C8 119.81(12) . . ?
C10 C9 H9 120.1 . . ?
Co1 C57 H57 115.1 . . ?
C56 C57 Co1 68.98(8) . . ?
C56 C57 H57 115.1 . . ?
C56 C57 C58 122.28(14) . . ?
C58 C57 Co1 111.85(10) . . ?
C58 C57 H57 115.1 . . ?
C44 C51 H51A 109.3 . . ?
C44 C51 H51B 109.3 . . ?
C44 C51 C50 111.45(12) . . ?
H51A C51 H51B 108.0 . . ?
C50 C51 H51A 109.3 . . ?
C50 C51 H51B 109.3 . . ?
N8 C43 H43A 109.5 . . ?
N8 C43 H43B 109.5 . . ?
N8 C43 H43C 109.5 . . ?
H43A C43 H43B 109.5 . . ?
H43A C43 H43C 109.5 . . ?
H43B C43 H43C 109.5 . . ?
Co1 C56 H56 113.2 . . ?
C57 C56 Co1 70.46(8) . . ?
C57 C56 H56 113.2 . . ?
C57 C56 C55 126.01(15) . . ?
C55 C56 Co1 113.40(10) . . ?
C55 C56 H56 113.2 . . ?
C49 C50 C51 111.39(12) . . ?
C49 C50 H50A 109.4 . . ?
C49 C50 H50B 109.4 . . ?
C51 C50 H50A 109.4 . . ?
C51 C50 H50B 109.4 . . ?
H50A C50 H50B 108.0 . . ?
C48 C47 H47A 109.4 . . ?
C48 C47 H47B 109.4 . . ?
C48 C47 C46 110.97(11) . . ?
H47A C47 H47B 108.0 . . ?
C46 C47 H47A 109.4 . . ?
C46 C47 H47B 109.4 . . ?
C14 C15 H15A 109.5 . . ?
C14 C15 H15B 109.5 . . ?
C14 C15 H15C 109.5 . . ?
H15A C15 H15B 109.5 . . ?
H15A C15 H15C 109.5 . . ?
H15B C15 H15C 109.5 . . ?
C17 C18 H18 119.4 . . ?
C19 C18 C17 121.16(15) . . ?
C19 C18 H18 119.4 . . ?
C45 C46 C47 109.76(12) . . ?
C45 C46 H46A 109.7 . . ?
C45 C46 H46B 109.7 . . ?
C47 C46 H46A 109.7 . . ?
C47 C46 H46B 109.7 . . ?
H46A C46 H46B 108.2 . . ?
N4 C30 H30A 109.5 . . ?
N4 C30 H30B 109.5 . . ?
N4 C30 H30C 109.5 . . ?
H30A C30 H30B 109.5 . . ?
H30A C30 H30C 109.5 . . ?
H30B C30 H30C 109.5 . . ?
C22 C23 H23A 109.5 . . ?
C22 C23 H23B 109.5 . . ?
C22 C23 H23C 109.5 . . ?
H23A C23 H23B 109.5 . . ?
H23A C23 H23C 109.5 . . ?
H23B C23 H23C 109.5 . . ?
N6 C37 H37A 109.5 . . ?
N6 C37 H37B 109.5 . . ?
N6 C37 H37C 109.5 . . ?
H37A C37 H37B 109.5 . . ?
H37A C37 H37C 109.5 . . ?
H37B C37 H37C 109.5 . . ?
C17 C24 H24A 108.9 . . ?
C17 C24 H24B 108.9 . . ?
C17 C24 C25 113.20(12) . . ?
H24A C24 H24B 107.8 . . ?
C25 C24 H24A 108.9 . . ?
C25 C24 H24B 108.9 . . ?
C20 C19 H19 120.3 . . ?
C18 C19 C20 119.48(14) . . ?
C18 C19 H19 120.3 . . ?
C57 C58 H58A 109.4 . . ?
C57 C58 H58B 109.4 . . ?
C57 C58 C59 111.12(13) . . ?
H58A C58 H58B 108.0 . . ?
C59 C58 H58A 109.4 . . ?
C59 C58 H58B 109.4 . . ?
N4 C31 H31A 109.5 . . ?
N4 C31 H31B 109.5 . . ?
N4 C31 H31C 109.5 . . ?
H31A C31 H31B 109.5 . . ?
H31A C31 H31C 109.5 . . ?
H31B C31 H31C 109.5 . . ?
C53 C54 H54A 109.5 . . ?
C53 C54 H54B 109.5 . . ?
C53 C54 C55 110.77(13) . . ?
H54A C54 H54B 108.1 . . ?
C55 C54 H54A 109.5 . . ?
C55 C54 H54B 109.5 . . ?
C56 C55 C54 109.74(13) . . ?
C56 C55 H55A 109.7 . . ?
C56 C55 H55B 109.7 . . ?
C54 C55 H55A 109.7 . . ?
C54 C55 H55B 109.7 . . ?
H55A C55 H55B 108.2 . . ?
C52 C59 C58 110.92(12) . . ?
C52 C59 H59A 109.5 . . ?
C52 C59 H59B 109.5 . . ?
C58 C59 H59A 109.5 . . ?
C58 C59 H59B 109.5 . . ?
H59A C59 H59B 108.0 . . ?
N8 C42 H42A 109.5 . . ?
N8 C42 H42B 109.5 . . ?
N8 C42 H42C 109.5 . . ?
H42A C42 H42B 109.5 . . ?
H42A C42 H42C 109.5 . . ?
H42B C42 H42C 109.5 . . ?
C24 C25 H25A 109.5 . . ?
C24 C25 H25B 109.5 . . ?
C24 C25 H25C 109.5 . . ?
H25A C25 H25B 109.5 . . ?
H25A C25 H25C 109.5 . . ?
H25B C25 H25C 109.5 . . ?

loop_
_geom_bond_atom_site_label_1
_geom_bond_atom_site_label_2
_geom_bond_distance
_geom_bond_site_symmetry_2
_geom_bond_publ_flag
Co1 C48 2.0404(14) . ?
Co1 C45 2.0300(13) . ?
Co1 C52 2.0382(14) . ?
Co1 C44 2.0413(14) . ?
Co1 C53 2.0392(14) . ?
Co1 C49 2.0312(13) . ?
Co1 C57 2.0485(15) . ?
Co1 C56 2.0290(14) . ?
Mg1 N1 2.1250(11) . ?
Mg1 N2 2.1543(11) . ?
Mg1 N7 2.1484(11) . ?
Mg1 N5 2.2167(12) . ?
Mg1 N3 2.1796(12) . ?
N1 C1 1.3381(16) . ?
N1 C6 1.4372(16) . ?
N2 C3 1.3200(17) . ?
N2 C16 1.4379(17) . ?
N7 C38 1.3532(17) . ?
N7 C41 1.3506(17) . ?
N5 C32 1.3490(18) . ?
N5 C35 1.3500(18) . ?
N4 C016 1.3548(18) . ?
N4 C30 1.4490(19) . ?
N4 C31 1.4531(19) . ?
N8 C00P 1.3466(17) . ?
N8 C43 1.4572(18) . ?
N8 C42 1.4562(19) . ?
N6 C00H 1.3505(17) . ?
N6 C36 1.4549(18) . ?
N6 C37 1.4458(18) . ?
N3 C29 1.3479(19) . ?
N3 C26 1.3496(19) . ?
C1 C2 1.4009(18) . ?
C1 C4 1.5176(17) . ?
C6 C11 1.4069(17) . ?
C6 C7 1.4084(18) . ?
C38 H38 0.9300 . ?
C38 C39 1.3703(19) . ?
C3 C2 1.4102(18) . ?
C3 C5 1.5183(18) . ?
C16 C17 1.4080(19) . ?
C16 C21 1.4040(19) . ?
C2 H2 0.9300 . ?
C00H C34 1.4119(19) . ?
C00H C33 1.4111(19) . ?
C11 C10 1.3932(19) . ?
C11 C14 1.5134(19) . ?
C7 C8 1.3933(18) . ?
C7 C12 1.5151(17) . ?
C34 H34 0.9300 . ?
C34 C35 1.372(2) . ?
C8 H8 0.9300 . ?
C8 C9 1.387(2) . ?
C41 H41 0.9300 . ?
C41 C40 1.3691(19) . ?
C32 H32 0.9300 . ?
C32 C33 1.3682(19) . ?
C17 C18 1.392(2) . ?
C17 C24 1.511(2) . ?
C00P C39 1.4162(18) . ?
C00P C40 1.4142(19) . ?
C48 H48 0.9800 . ?
C48 C49 1.421(2) . ?
C48 C47 1.512(2) . ?
C21 C22 1.511(2) . ?
C21 C20 1.399(2) . ?
C10 H10 0.9300 . ?
C10 C9 1.385(2) . ?
C27 H27 0.9300 . ?
C27 C016 1.412(2) . ?
C27 C26 1.372(2) . ?
C39 H39 0.9300 . ?
C4 H4A 0.9600 . ?
C4 H4B 0.9600 . ?
C4 H4C 0.9600 . ?
C33 H33 0.9300 . ?
C14 H14A 0.9700 . ?
C14 H14B 0.9700 . ?
C14 C15 1.5290(19) . ?
C22 H22A 0.9700 . ?
C22 H22B 0.9700 . ?
C22 C23 1.5278(19) . ?
C40 H40 0.9300 . ?
C28 H28 0.9300 . ?
C28 C016 1.412(2) . ?
C28 C29 1.373(2) . ?
C45 H45 0.9800 . ?
C45 C44 1.417(2) . ?
C45 C46 1.518(2) . ?
C52 H52 0.9800 . ?
C52 C53 1.418(2) . ?
C52 C59 1.523(2) . ?
C13 H13A 0.9600 . ?
C13 H13B 0.9600 . ?
C13 H13C 0.9600 . ?
C13 C12 1.5258(19) . ?
C36 H36A 0.9600 . ?
C36 H36B 0.9600 . ?
C36 H36C 0.9600 . ?
C5 H5A 0.9600 . ?
C5 H5B 0.9600 . ?
C5 H5C 0.9600 . ?
C44 H44 0.9800 . ?
C44 C51 1.514(2) . ?
C12 H12A 0.9700 . ?
C12 H12B 0.9700 . ?
C35 H35 0.9300 . ?
C29 H29 0.9300 . ?
C20 H20 0.9300 . ?
C20 C19 1.383(2) . ?
C53 H53 0.9800 . ?
C53 C54 1.513(2) . ?
C49 H49 0.9800 . ?
C49 C50 1.526(2) . ?
C26 H26 0.9300 . ?
C9 H9 0.9300 . ?
C57 H57 0.9800 . ?
C57 C56 1.413(2) . ?
C57 C58 1.511(2) . ?
C51 H51A 0.9700 . ?
C51 H51B 0.9700 . ?
C51 C50 1.538(2) . ?
C43 H43A 0.9600 . ?
C43 H43B 0.9600 . ?
C43 H43C 0.9600 . ?
C56 H56 0.9800 . ?
C56 C55 1.524(2) . ?
C50 H50A 0.9700 . ?
C50 H50B 0.9700 . ?
C47 H47A 0.9700 . ?
C47 H47B 0.9700 . ?
C47 C46 1.533(2) . ?
C15 H15A 0.9600 . ?
C15 H15B 0.9600 . ?
C15 H15C 0.9600 . ?
C18 H18 0.9300 . ?
C18 C19 1.382(2) . ?
C46 H46A 0.9700 . ?
C46 H46B 0.9700 . ?
C30 H30A 0.9600 . ?
C30 H30B 0.9600 . ?
C30 H30C 0.9600 . ?
C23 H23A 0.9600 . ?
C23 H23B 0.9600 . ?
C23 H23C 0.9600 . ?
C37 H37A 0.9600 . ?
C37 H37B 0.9600 . ?
C37 H37C 0.9600 . ?
C24 H24A 0.9700 . ?
C24 H24B 0.9700 . ?
C24 C25 1.535(2) . ?
C19 H19 0.9300 . ?
C58 H58A 0.9700 . ?
C58 H58B 0.9700 . ?
C58 C59 1.540(2) . ?
C31 H31A 0.9600 . ?
C31 H31B 0.9600 . ?
C31 H31C 0.9600 . ?
C54 H54A 0.9700 . ?
C54 H54B 0.9700 . ?
C54 C55 1.533(2) . ?
C55 H55A 0.9700 . ?
C55 H55B 0.9700 . ?
C59 H59A 0.9700 . ?
C59 H59B 0.9700 . ?
C42 H42A 0.9600 . ?
C42 H42B 0.9600 . ?
C42 H42C 0.9600 . ?
C25 H25A 0.9600 . ?
C25 H25B 0.9600 . ?
C25 H25C 0.9600 . ?

loop_
_exptl_oxdiff_crystal_face_indexfrac_h
_exptl_oxdiff_crystal_face_indexfrac_k
_exptl_oxdiff_crystal_face_indexfrac_l
_exptl_oxdiff_crystal_face_x
_exptl_oxdiff_crystal_face_y
_exptl_oxdiff_crystal_face_z
1.0000 6.9998 -8.9999 -0.1757 -0.8323 -0.4255
-1.0000 -6.9997 9.9999 0.2486 0.8988 0.4209
2.0001 -9.9999 5.9998 0.1450 0.5252 0.8813
2.0000 4.9997 -9.9999 -0.2382 -0.9099 -0.1968
-4.0000 -1.9996 10.0000 0.1650 0.9569 -0.1747
-5.0001 7.0003 4.0001 0.0827 0.3959 -0.9086
-4.0001 -0.0000 -5.9999 -0.8971 -0.1570 -0.2544
-3.0000 -3.0001 -6.9999 -1.0118 -0.2100 0.0512
5.0001 -5.0001 3.9998 0.6050 0.0869 0.7181
1.0000 6.0002 6.0000 0.8657 0.1904 -0.4180
-3.0000 -8.9998 6.9999 -0.3044 0.8697 0.4473
2.0000 9.9998 -4.9999 0.3875 -0.7008 -0.6038
7.0001 1.9996 -6.0001 0.4713 -0.8724 0.3677
